data_7207921
loop_
_publ_author_name
'Yu, Hongwei'
'Wu, Hongping'
'Pan, Shilie'
'Yang, Zhihua'
'Su, Xin'
'Zhang, Fangfang'

_publ_section_title
;
 A novel deep UV nonlinear optical crystal Ba3B6O11F2, with a new
 fundamental building block, B6O14 group
;
_journal_issue 19
_journal_name_full 'Journal of Materials Chemistry'
_journal_page_first 9665
_journal_paper_doi 10.1039/c2jm16058g
_journal_volume 22
_journal_year 2012
_chemical_formula_sum 'B6 Ba3 F2 O11'
_chemical_formula_weight 690.88
_chemical_name_systematic
;
?
;
_space_group_IT_number 4
_symmetry_cell_setting monoclinic
_symmetry_space_group_name_Hall 'P 2yb'
_symmetry_space_group_name_H-M 'P 1 21 1'
_atom_sites_solution_primary direct
_atom_sites_solution_secondary difmap
_audit_creation_method SHELXL-97
_cell_angle_alpha 90.00
_cell_angle_beta 101.351(4)
_cell_angle_gamma 90.00
_cell_formula_units_Z 2
_cell_length_a 6.5672(4)
_cell_length_b 8.5035(6)
_cell_length_c 9.6637(6)
_cell_measurement_temperature 296(2)
_cell_volume 529.11(6)
_computing_cell_refinement 'Bruker SMART'
_computing_data_collection 'Bruker SMART'
_computing_data_reduction 'Bruker SAINT'
_computing_molecular_graphics 'Bruker SHELXTL'
_computing_publication_material 'Bruker SHELXTL'
_computing_structure_refinement 'SHELXL-97 (Sheldrick, 1997)'
_computing_structure_solution 'SHELXS-97 (Sheldrick, 1990)'
_diffrn_ambient_temperature 296(2)
_diffrn_measured_fraction_theta_full 0.995
_diffrn_measured_fraction_theta_max 0.995
_diffrn_measurement_device_type 'CCD area detector'
_diffrn_measurement_method 'phi and omega scans'
_diffrn_radiation_monochromator graphite
_diffrn_radiation_source 'fine-focus sealed tube'
_diffrn_radiation_type MoK\a
_diffrn_radiation_wavelength 0.71073
_diffrn_reflns_av_R_equivalents 0.0406
_diffrn_reflns_av_sigmaI/netI 0.0484
_diffrn_reflns_limit_h_max 8
_diffrn_reflns_limit_h_min -8
_diffrn_reflns_limit_k_max 9
_diffrn_reflns_limit_k_min -10
_diffrn_reflns_limit_l_max 12
_diffrn_reflns_limit_l_min -12
_diffrn_reflns_number 4717
_diffrn_reflns_theta_full 27.58
_diffrn_reflns_theta_max 27.58
_diffrn_reflns_theta_min 3.16
_exptl_absorpt_coefficient_mu 11.132
_exptl_absorpt_correction_T_max 0.4196
_exptl_absorpt_correction_T_min 0.1254
_exptl_absorpt_correction_type numerical
_exptl_crystal_colour colorless
_exptl_crystal_density_diffrn 4.337
_exptl_crystal_density_meas ?
_exptl_crystal_density_method 'not measured'
_exptl_crystal_description block
_exptl_crystal_F_000 608
_exptl_crystal_size_max 0.19
_exptl_crystal_size_mid 0.12
_exptl_crystal_size_min 0.07
_refine_diff_density_max 1.217
_refine_diff_density_min -2.063
_refine_diff_density_rms 0.241
_refine_ls_abs_structure_details 'Flack H D (1983), Acta Cryst. A39, 876-881'
_refine_ls_abs_structure_Flack -0.06(2)
_refine_ls_extinction_coef 0.190(3)
_refine_ls_extinction_expression Fc^*^=kFc[1+0.001xFc^2^\l^3^/sin(2\q)]^-1/4^
_refine_ls_extinction_method SHELXL
_refine_ls_goodness_of_fit_ref 1.056
_refine_ls_matrix_type full
_refine_ls_number_parameters 105
_refine_ls_number_reflns 2157
_refine_ls_number_restraints 1
_refine_ls_restrained_S_all 1.056
_refine_ls_R_factor_all 0.0263
_refine_ls_R_factor_gt 0.0259
_refine_ls_shift/su_max 0.001
_refine_ls_shift/su_mean 0.000
_refine_ls_structure_factor_coef Fsqd
_refine_ls_weighting_details 'calc w=1/[\s^2^(Fo^2^)+(0.0244P)^2^+0.3170P] where P=(Fo^2^+2Fc^2^)/3'
_refine_ls_weighting_scheme calc
_refine_ls_wR_factor_gt 0.0632
_refine_ls_wR_factor_ref 0.0637
_reflns_number_gt 2116
_reflns_number_total 2157
_reflns_threshold_expression >2sigma(I)
_cod_data_source_file c2jm16058g.txt
_cod_data_source_block whp112208_0m
_cod_depositor_comments
;
The following automatic conversions were performed:

'_symmetry_cell_setting' value 'Monoclinic' changed to 'monoclinic'
according to /home/saulius/struct/CIF-dictionaries/cif_core.dic
dictionary named 'cif_core.dic' version 2.4.1 from 2010-06-29.

Automatic conversion script
Id: cif_fix_values 1715 2011-07-08 13:25:40Z adriana 

The following automatic conversions were performed:

'_exptl_crystal_density_meas' value 'none' was changed to '?' - the
value is perceived as not measured.

Automatic conversion script
Id: cif_fix_values 3008 2015-01-20 13:52:24Z robertas 
;
_cod_original_sg_symbol_H-M P2(1)
_cod_database_code 7207921

loop_
_symmetry_equiv_pos_as_xyz
'x, y, z'
'-x, y+1/2, -z'

loop_
_atom_site_label
_atom_site_type_symbol
_atom_site_fract_x
_atom_site_fract_y
_atom_site_fract_z
_atom_site_U_iso_or_equiv
_atom_site_adp_type
_atom_site_occupancy
_atom_site_symmetry_multiplicity
_atom_site_calc_flag
Ba1 Ba 0.50562(3) 0.93301(7) 0.73924(3) 0.01223(13) Uani 1 1 d
Ba2 Ba -0.06101(5) 0.57964(3) 0.95945(4) 0.01099(14) Uani 1 1 d
Ba3 Ba 0.06210(5) 0.58731(3) 0.53597(4) 0.01148(13) Uani 1 1 d
B1 B 0.5791(9) 0.5606(8) 0.6358(6) 0.0103(12) Uiso 1 1 d
B2 B 0.4932(7) 0.7539(7) 1.0474(6) 0.0088(10) Uiso 1 1 d
B3 B 0.7884(8) 1.3165(8) 0.7021(6) 0.0083(11) Uiso 1 1 d
B4 B 0.5838(7) 0.7880(7) 0.4346(6) 0.0089(10) Uiso 1 1 d
B5 B 0.1894(8) 0.2941(8) 0.7667(6) 0.0101(11) Uiso 1 1 d
B6 B 0.4080(8) 0.5294(8) 0.8645(6) 0.0103(12) Uiso 1 1 d
F1 F 0.1318(6) 0.3665(6) 1.1150(4) 0.0230(9) Uiso 1 1 d
F2 F 0.1423(6) 0.8704(6) 0.6113(5) 0.0253(9) Uiso 1 1 d
O1 O 0.2110(5) 0.4582(5) 0.8041(4) 0.0104(8) Uiso 1 1 d
O2 O -0.3237(5) 0.6944(5) 1.1225(4) 0.0115(7) Uiso 1 1 d
O3 O 0.5051(4) 0.6112(7) 0.7650(3) 0.0110(9) Uiso 1 1 d
O4 O 0.6143(5) 1.2266(5) 0.6591(4) 0.0119(7) Uiso 1 1 d
O5 O -0.2355(4) 0.7547(5) 0.3692(4) 0.0106(7) Uiso 1 1 d
O6 O 0.9690(5) 1.2402(6) 0.7638(3) 0.0116(7) Uiso 1 1 d
O7 O 0.4417(5) 0.4575(5) 0.5412(4) 0.0088(7) Uiso 1 1 d
O8 O 0.3575(5) 0.6536(5) 0.9670(4) 0.0118(7) Uiso 1 1 d
O9 O 0.7843(6) 0.4752(5) 0.6879(4) 0.0118(8) Uiso 1 1 d
O10 O 0.6234(5) 0.7085(5) 0.5705(4) 0.0118(7) Uiso 1 1 d
O11 O 0.4464(5) 0.9096(5) 1.0515(4) 0.0107(7) Uiso 1 1 d

loop_
_atom_site_aniso_label
_atom_site_aniso_U_11
_atom_site_aniso_U_22
_atom_site_aniso_U_33
_atom_site_aniso_U_23
_atom_site_aniso_U_13
_atom_site_aniso_U_12
Ba1 0.01494(18) 0.0082(2) 0.01231(19) 0.0019(2) -0.00033(12) -0.00092(13)
Ba2 0.01120(18) 0.0095(3) 0.0120(2) -0.00204(12) 0.00169(13) 0.00091(11)
Ba3 0.01216(18) 0.0083(3) 0.0131(2) 0.00323(12) 0.00040(13) -0.00010(11)

loop_
_atom_type_symbol
_atom_type_description
_atom_type_scat_dispersion_real
_atom_type_scat_dispersion_imag
_atom_type_scat_source
B B 0.0013 0.0007 'International Tables Vol C Tables 4.2.6.8 and 6.1.1.4'
O O 0.0106 0.0060 'International Tables Vol C Tables 4.2.6.8 and 6.1.1.4'
F F 0.0171 0.0103 'International Tables Vol C Tables 4.2.6.8 and 6.1.1.4'
Ba Ba -0.3244 2.2819 'International Tables Vol C Tables 4.2.6.8 and 6.1.1.4'

loop_
_geom_angle_atom_site_label_1
_geom_angle_atom_site_label_2
_geom_angle_atom_site_label_3
_geom_angle
_geom_angle_site_symmetry_1
_geom_angle_site_symmetry_3
F2 Ba1 F1 154.8(2) . 2_657
F2 Ba1 O10 84.89(13) . .
F1 Ba1 O10 80.36(12) 2_657 .
F2 Ba1 O3 79.40(13) . .
F1 Ba1 O3 75.49(12) 2_657 .
O10 Ba1 O3 50.27(10) . .
F2 Ba1 O4 109.08(13) . .
F1 Ba1 O4 95.18(13) 2_657 .
O10 Ba1 O4 110.38(10) . .
O3 Ba1 O4 159.19(9) . .
F2 Ba1 O7 80.01(12) . 2_656
F1 Ba1 O7 105.53(11) 2_657 2_656
O10 Ba1 O7 50.91(11) . 2_656
O3 Ba1 O7 99.43(11) . 2_656
O4 Ba1 O7 64.69(11) . 2_656
F2 Ba1 O2 87.29(13) . 2_557
F1 Ba1 O2 109.21(12) 2_657 2_557
O10 Ba1 O2 169.80(11) . 2_557
O3 Ba1 O2 134.29(9) . 2_557
O4 Ba1 O2 66.17(10) . 2_557
O7 Ba1 O2 121.14(11) 2_656 2_557
F2 Ba1 O11 100.06(11) . .
F1 Ba1 O11 74.67(11) 2_657 .
O10 Ba1 O11 129.69(12) . .
O3 Ba1 O11 81.17(10) . .
O4 Ba1 O11 114.74(11) . .
O7 Ba1 O11 179.40(12) 2_656 .
O2 Ba1 O11 58.28(10) 2_557 .
F2 Ba1 O5 67.86(14) . 2_556
F1 Ba1 O5 137.09(13) 2_657 2_556
O10 Ba1 O5 125.96(10) . 2_556
O3 Ba1 O5 147.15(8) . 2_556
O4 Ba1 O5 46.71(9) . 2_556
O7 Ba1 O5 78.10(9) 2_656 2_556
O2 Ba1 O5 44.41(9) 2_557 2_556
O11 Ba1 O5 101.36(9) . 2_556
F2 Ba1 B4 77.49(13) . .
F1 Ba1 B4 96.63(13) 2_657 .
O10 Ba1 B4 25.43(12) . .
O3 Ba1 B4 73.38(12) . .
O4 Ba1 B4 89.62(13) . .
O7 Ba1 B4 26.13(12) 2_656 .
O2 Ba1 B4 145.48(13) 2_557 .
O11 Ba1 B4 154.47(13) . .
O5 Ba1 B4 101.10(11) 2_556 .
F2 Ba1 B2 98.82(13) . .
F1 Ba1 B2 66.25(13) 2_657 .
O10 Ba1 B2 105.81(14) . .
O3 Ba1 B2 57.83(12) . .
O4 Ba1 B2 135.59(13) . .
O7 Ba1 B2 156.70(14) 2_656 .
O2 Ba1 B2 81.85(12) 2_557 .
O11 Ba1 B2 23.90(12) . .
O5 Ba1 B2 123.31(11) 2_556 .
B4 Ba1 B2 130.67(15) . .
F2 Ba1 B1 80.41(15) . .
F1 Ba1 B1 77.65(15) 2_657 .
O10 Ba1 B1 24.79(12) . .
O3 Ba1 B1 25.52(12) . .
O4 Ba1 B1 134.96(12) . .
O7 Ba1 B1 74.47(13) 2_656 .
O2 Ba1 B1 158.23(12) 2_557 .
O11 Ba1 B1 106.14(13) . .
O5 Ba1 B1 141.00(12) 2_556 .
B4 Ba1 B1 48.34(15) . .
B2 Ba1 B1 82.37(14) . .
F1 Ba2 F1 153.11(12) . 2_557
F1 Ba2 O2 102.25(13) . .
F1 Ba2 O2 73.83(13) 2_557 .
F1 Ba2 O1 75.67(13) . .
F1 Ba2 O1 107.81(13) 2_557 .
O2 Ba2 O1 177.87(12) . .
F1 Ba2 O9 112.40(14) . 1_455
F1 Ba2 O9 91.53(13) 2_557 1_455
O2 Ba2 O9 120.36(10) . 1_455
O1 Ba2 O9 61.22(13) . 1_455
F1 Ba2 O8 76.82(13) . .
F1 Ba2 O8 85.21(12) 2_557 .
O2 Ba2 O8 129.09(11) . .
O1 Ba2 O8 50.24(11) . .
O9 Ba2 O8 105.74(11) 1_455 .
F1 Ba2 O11 89.75(12) . 2_547
F1 Ba2 O11 110.85(12) 2_557 2_547
O2 Ba2 O11 63.50(10) . 2_547
O1 Ba2 O11 116.69(12) . 2_547
O9 Ba2 O11 69.55(11) 1_455 2_547
O8 Ba2 O11 163.02(13) . 2_547
F1 Ba2 O6 78.71(14) . 2_647
F1 Ba2 O6 78.91(13) 2_557 2_647
O2 Ba2 O6 49.76(9) . 2_647
O1 Ba2 O6 128.89(10) . 2_647
O9 Ba2 O6 167.76(11) 1_455 2_647
O8 Ba2 O6 81.27(10) . 2_647
O11 Ba2 O6 106.54(10) 2_547 2_647
F1 Ba2 O3 135.64(14) . 1_455
F1 Ba2 O3 69.67(14) 2_557 1_455
O2 Ba2 O3 73.13(9) . 1_455
O1 Ba2 O3 108.65(10) . 1_455
O9 Ba2 O3 48.01(10) 1_455 1_455
O8 Ba2 O3 140.78(11) . 1_455
O11 Ba2 O3 47.89(11) 2_547 1_455
O6 Ba2 O3 120.53(10) 2_647 1_455
F1 Ba2 B3 90.15(15) . 1_445
F1 Ba2 B3 114.67(14) 2_557 1_445
O2 Ba2 B3 122.62(12) . 1_445
O1 Ba2 B3 58.15(12) . 1_445
O9 Ba2 B3 23.25(14) 1_455 1_445
O8 Ba2 B3 108.29(12) . 1_445
O11 Ba2 B3 60.74(12) 2_547 1_445
O6 Ba2 B3 163.45(14) 2_647 1_445
O3 Ba2 B3 60.37(13) 1_455 1_445
F1 Ba2 B6 72.36(14) . .
F1 Ba2 B6 99.65(14) 2_557 .
O2 Ba2 B6 154.88(13) . .
O1 Ba2 B6 24.21(13) . .
O9 Ba2 B6 83.51(13) 1_455 .
O8 Ba2 B6 26.25(13) . .
O11 Ba2 B6 139.14(14) 2_547 .
O6 Ba2 B6 105.46(12) 2_647 .
O3 Ba2 B6 128.23(12) 1_455 .
B3 Ba2 B6 82.34(14) 1_445 .
F1 Ba2 B5 95.29(15) . 2_557
F1 Ba2 B5 69.75(14) 2_557 2_557
O2 Ba2 B5 24.90(12) . 2_557
O1 Ba2 B5 154.09(13) . 2_557
O9 Ba2 B5 142.85(12) 1_455 2_557
O8 Ba2 B5 104.33(12) . 2_557
O11 Ba2 B5 87.02(13) 2_547 2_557
O6 Ba2 B5 25.86(11) 2_647 2_557
O3 Ba2 B5 94.87(12) 1_455 2_557
B3 Ba2 B5 147.32(15) 1_445 2_557
B6 Ba2 B5 129.98(14) . 2_557
F2 Ba3 F2 154.68(12) . 2_546
F2 Ba3 O5 75.81(13) . .
F2 Ba3 O5 78.87(14) 2_546 .
F2 Ba3 O7 104.01(12) . .
F2 Ba3 O7 95.56(12) 2_546 .
O5 Ba3 O7 141.57(10) . .
F2 Ba3 O9 107.44(13) . 1_455
F2 Ba3 O9 73.31(13) 2_546 1_455
O5 Ba3 O9 91.34(11) . 1_455
O7 Ba3 O9 123.78(12) . 1_455
F2 Ba3 O1 95.23(13) . .
F2 Ba3 O1 106.40(13) 2_546 .
O5 Ba3 O1 147.35(10) . .
O7 Ba3 O1 70.89(11) . .
O9 Ba3 O1 60.99(13) 1_455 .
F2 Ba3 O5 137.07(11) . 2_546
F2 Ba3 O5 68.22(12) 2_546 2_546
O5 Ba3 O5 146.94(11) . 2_546
O7 Ba3 O5 49.13(9) . 2_546
O9 Ba3 O5 76.65(11) 1_455 2_546
O1 Ba3 O5 48.19(11) . 2_546
F2 Ba3 O10 78.54(12) . 1_455
F2 Ba3 O10 84.44(12) 2_546 1_455
O5 Ba3 O10 46.73(9) . 1_455
O7 Ba3 O10 171.56(11) . 1_455
O9 Ba3 O10 48.14(11) 1_455 1_455
O1 Ba3 O10 100.98(10) . 1_455
O5 Ba3 O10 123.79(10) 2_546 1_455
F2 Ba3 O6 81.04(13) . 2_646
F2 Ba3 O6 81.56(13) 2_546 2_646
O5 Ba3 O6 47.15(9) . 2_646
O7 Ba3 O6 94.48(10) . 2_646
O9 Ba3 O6 135.30(10) 1_455 2_646
O1 Ba3 O6 163.68(9) . 2_646
O5 Ba3 O6 126.84(10) 2_546 2_646
O10 Ba3 O6 93.87(9) 1_455 2_646
F2 Ba3 O3 69.11(14) . .
F2 Ba3 O3 135.94(14) 2_546 .
O5 Ba3 O3 144.35(14) . .
O7 Ba3 O3 47.74(10) . .
O9 Ba3 O3 104.80(10) 1_455 .
O1 Ba3 O3 45.84(10) . .
O5 Ba3 O3 68.63(11) 2_546 .
O10 Ba3 O3 128.00(10) 1_455 .
O6 Ba3 O3 118.79(9) 2_646 .
F2 Ba3 B3 64.39(15) . 2_646
F2 Ba3 B3 103.54(15) 2_546 2_646
O5 Ba3 B3 63.30(12) . 2_646
O7 Ba3 B3 81.69(13) . 2_646
O9 Ba3 B3 154.33(14) 1_455 2_646
O1 Ba3 B3 140.83(12) . 2_646
O5 Ba3 B3 126.69(12) 2_546 2_646
O10 Ba3 B3 106.55(12) 1_455 2_646
O6 Ba3 B3 24.53(12) 2_646 2_646
O3 Ba3 B3 94.99(12) . 2_646
F2 Ba3 O4 72.85(12) . 2_646
F2 Ba3 O4 105.48(12) 2_546 2_646
O5 Ba3 O4 86.66(9) . 2_646
O7 Ba3 O4 57.91(10) . 2_646
O9 Ba3 O4 177.85(11) 1_455 2_646
O1 Ba3 O4 121.16(9) . 2_646
O5 Ba3 O4 104.64(9) 2_546 2_646
O10 Ba3 O4 130.24(11) 1_455 2_646
O6 Ba3 O4 42.54(8) 2_646 2_646
O3 Ba3 O4 77.32(8) . 2_646
B3 Ba3 O4 23.84(11) 2_646 2_646
O7 B1 O10 113.6(5) . .
O7 B1 O3 116.1(4) . .
O10 B1 O3 103.8(4) . .
O7 B1 O9 108.7(5) . .
O10 B1 O9 108.3(4) . .
O3 B1 O9 105.9(4) . .
O7 B1 Ba3 52.3(2) . .
O10 B1 Ba3 95.4(3) . .
O3 B1 Ba3 75.1(2) . .
O9 B1 Ba3 155.0(4) . .
O7 B1 Ba1 130.3(3) . .
O10 B1 Ba1 51.3(2) . .
O3 B1 Ba1 52.6(3) . .
O9 B1 Ba1 121.0(3) . .
Ba3 B1 Ba1 80.00(13) . .
O8 B2 O11 120.0(4) . .
O8 B2 O2 118.6(5) . 1_655
O11 B2 O2 121.5(4) . 1_655
O8 B2 Ba1 84.6(3) . .
O11 B2 Ba1 68.3(3) . .
O2 B2 Ba1 117.6(3) 1_655 .
O8 B2 Ba1 76.6(3) . 2_647
O11 B2 Ba1 137.1(3) . 2_647
O2 B2 Ba1 59.3(3) 1_655 2_647
Ba1 B2 Ba1 154.00(19) . 2_647
O9 B3 O4 121.7(5) 1_565 .
O9 B3 O6 120.6(5) 1_565 .
O4 B3 O6 117.7(5) . .
O9 B3 Ba3 121.2(4) 1_565 2_656
O4 B3 Ba3 78.7(3) . 2_656
O6 B3 Ba3 71.1(3) . 2_656
O9 B3 Ba2 53.6(3) 1_565 1_665
O4 B3 Ba2 134.9(3) . 1_665
O6 B3 Ba2 83.7(3) . 1_665
Ba3 B3 Ba2 145.67(17) 2_656 1_665
O10 B4 O7 108.5(4) . 2_656
O10 B4 O5 106.3(4) . 1_655
O7 B4 O5 112.4(4) 2_656 1_655
O10 B4 O4 110.9(4) . 2_646
O7 B4 O4 108.6(4) 2_656 2_646
O5 B4 O4 110.1(4) 1_655 2_646
O10 B4 Ba1 53.4(2) . .
O7 B4 Ba1 56.9(2) 2_656 .
O5 B4 Ba1 136.6(3) 1_655 .
O4 B4 Ba1 113.0(3) 2_646 .
O10 B4 Ba3 105.8(3) . 2_656
O7 B4 Ba3 50.0(2) 2_656 2_656
O5 B4 Ba3 65.7(2) 1_655 2_656
O4 B4 Ba3 142.3(3) 2_646 2_656
Ba1 B4 Ba3 82.60(13) . 2_656
O10 B4 Ba1 90.9(3) . 2_646
O7 B4 Ba1 156.8(3) 2_656 2_646
O5 B4 Ba1 72.4(2) 1_655 2_646
O4 B4 Ba1 50.7(2) 2_646 2_646
Ba1 B4 Ba1 135.64(18) . 2_646
Ba3 B4 Ba1 137.70(16) 2_656 2_646
O1 B5 O5 115.2(5) . 2_546
O1 B5 O2 110.6(4) . 2_547
O5 B5 O2 108.5(4) 2_546 2_547
O1 B5 O6 110.1(4) . 1_445
O5 B5 O6 106.5(4) 2_546 1_445
O2 B5 O6 105.4(4) 2_547 1_445
O1 B5 Ba3 56.2(3) . .
O5 B5 Ba3 68.7(3) 2_546 .
O2 B5 Ba3 158.3(3) 2_547 .
O6 B5 Ba3 95.8(3) 1_445 .
O1 B5 Ba2 110.2(3) . 2_547
O5 B5 Ba2 134.5(4) 2_546 2_547
O2 B5 Ba2 49.8(2) 2_547 2_547
O6 B5 Ba2 58.5(2) 1_445 2_547
Ba3 B5 Ba2 147.06(18) . 2_547
O3 B6 O1 114.5(5) . .
O3 B6 O11 111.6(4) . 2_647
O1 B6 O11 110.8(5) . 2_647
O3 B6 O8 106.3(5) . .
O1 B6 O8 105.1(4) . .
O11 B6 O8 108.1(4) 2_647 .
O3 B6 Ba2 131.6(3) . .
O1 B6 Ba2 51.4(2) . .
O11 B6 Ba2 116.6(3) 2_647 .
O8 B6 Ba2 54.3(2) . .
O3 B6 Ba2 63.8(2) . 1_655
O1 B6 Ba2 159.6(4) . 1_655
O11 B6 Ba2 56.2(2) 2_647 1_655
O8 B6 Ba2 94.5(3) . 1_655
Ba2 B6 Ba2 146.2(2) . 1_655
Ba2 F1 Ba2 118.27(16) . 2_547
Ba2 F1 Ba1 117.88(19) . 2_647
Ba2 F1 Ba1 117.37(17) 2_547 2_647
Ba1 F2 Ba3 117.64(18) . .
Ba1 F2 Ba3 117.76(19) . 2_556
Ba3 F2 Ba3 118.03(16) . 2_556
B5 O1 B6 122.9(4) . .
B5 O1 Ba2 117.3(3) . .
B6 O1 Ba2 104.4(3) . .
B5 O1 Ba3 98.5(3) . .
B6 O1 Ba3 109.3(3) . .
Ba2 O1 Ba3 102.21(13) . .
B2 O2 B5 119.8(4) 1_455 2_557
B2 O2 Ba2 114.4(3) 1_455 .
B5 O2 Ba2 105.3(2) 2_557 .
B2 O2 Ba1 97.2(3) 1_455 2_547
B5 O2 Ba1 109.4(3) 2_557 2_547
Ba2 O2 Ba1 110.37(13) . 2_547
B6 O3 B1 133.1(5) . .
B6 O3 Ba1 123.5(3) . .
B1 O3 Ba1 101.8(3) . .
B6 O3 Ba2 91.6(3) . 1_655
B1 O3 Ba2 94.1(3) . 1_655
Ba1 O3 Ba2 97.11(12) . 1_655
B6 O3 Ba3 88.3(3) . .
B1 O3 Ba3 79.0(3) . .
Ba1 O3 Ba3 90.98(11) . .
Ba2 O3 Ba3 170.32(18) 1_655 .
B3 O4 B4 123.6(4) . 2_656
B3 O4 Ba1 131.9(3) . .
B4 O4 Ba1 103.9(3) 2_656 .
B3 O4 Ba3 77.4(3) . 2_656
B4 O4 Ba3 110.6(3) 2_656 2_656
Ba1 O4 Ba3 93.81(12) . 2_656
B5 O5 B4 132.4(4) 2_556 1_455
B5 O5 Ba3 114.3(3) 2_556 .
B4 O5 Ba3 113.3(3) 1_455 .
B5 O5 Ba3 85.8(3) 2_556 2_556
B4 O5 Ba3 88.7(3) 1_455 2_556
Ba3 O5 Ba3 97.11(9) . 2_556
B5 O5 Ba1 95.7(3) 2_556 2_546
B4 O5 Ba1 82.4(2) 1_455 2_546
Ba3 O5 Ba1 91.91(11) . 2_546
Ba3 O5 Ba1 169.33(11) 2_556 2_546
B3 O6 B5 127.1(5) . 1_665
B3 O6 Ba2 127.8(3) . 2_657
B5 O6 Ba2 95.7(3) 1_665 2_657
B3 O6 Ba3 84.4(3) . 2_656
B5 O6 Ba3 91.7(3) 1_665 2_656
Ba2 O6 Ba3 127.35(16) 2_657 2_656
B1 O7 B4 124.6(4) . 2_646
B1 O7 Ba3 102.8(3) . .
B4 O7 Ba3 105.5(2) 2_646 .
B1 O7 Ba1 118.4(3) . 2_646
B4 O7 Ba1 96.9(3) 2_646 2_646
Ba3 O7 Ba1 107.40(12) . 2_646
B2 O8 B6 127.0(4) . .
B2 O8 Ba2 133.1(3) . .
B6 O8 Ba2 99.5(3) . .
B3 O9 B1 120.3(5) 1_545 .
B3 O9 Ba3 113.6(3) 1_545 1_655
B1 O9 Ba3 107.3(3) . 1_655
B3 O9 Ba2 103.1(4) 1_545 1_655
B1 O9 Ba2 107.2(3) . 1_655
Ba3 O9 Ba2 103.81(13) 1_655 1_655
B4 O10 B1 140.8(4) . .
B4 O10 Ba1 101.2(3) . .
B1 O10 Ba1 103.9(3) . .
B4 O10 Ba3 93.5(3) . 1_655
B1 O10 Ba3 91.6(3) . 1_655
Ba1 O10 Ba3 132.02(14) . 1_655
B2 O11 B6 123.1(4) . 2_657
B2 O11 Ba2 133.2(3) . 2_557
B6 O11 Ba2 98.0(3) 2_657 2_557
B2 O11 Ba1 87.8(3) . .
B6 O11 Ba1 106.8(3) 2_657 .
Ba2 O11 Ba1 101.95(11) 2_557 .

loop_
_geom_bond_atom_site_label_1
_geom_bond_atom_site_label_2
_geom_bond_distance
_geom_bond_site_symmetry_2
Ba1 F2 2.519(4) .
Ba1 F1 2.579(4) 2_657
Ba1 O10 2.720(4) .
Ba1 O3 2.748(6) .
Ba1 O4 2.750(4) .
Ba1 O7 2.806(3) 2_656
Ba1 O2 2.964(4) 2_557
Ba1 O11 3.124(4) .
Ba1 O5 3.316(4) 2_556
Ba1 B4 3.324(6) .
Ba1 B2 3.360(6) .
Ba1 B1 3.384(7) .
Ba2 F1 2.530(5) .
Ba2 F1 2.560(5) 2_557
Ba2 O2 2.735(3) .
Ba2 O1 2.750(4) .
Ba2 O9 2.768(4) 1_455
Ba2 O8 2.807(3) .
Ba2 O11 2.898(4) 2_547
Ba2 O6 2.957(4) 2_647
Ba2 O3 3.101(3) 1_455
Ba2 B3 3.347(6) 1_445
Ba2 B6 3.410(5) .
Ba2 B5 3.453(6) 2_557
Ba3 F2 2.540(5) .
Ba3 F2 2.545(5) 2_546
Ba3 O5 2.684(3) .
Ba3 O7 2.718(3) .
Ba3 O9 2.728(4) 1_455
Ba3 O1 2.807(4) .
Ba3 O5 3.119(4) 2_546
Ba3 O10 3.139(3) 1_455
Ba3 O6 3.145(4) 2_646
Ba3 O3 3.297(3) .
Ba3 B3 3.308(6) 2_646
Ba3 O4 3.324(4) 2_646
B1 O7 1.447(7) .
B1 O10 1.462(7) .
B1 O3 1.489(7) .
B1 O9 1.527(7) .
B2 O8 1.361(6) .
B2 O11 1.362(7) .
B2 O2 1.373(6) 1_655
B2 Ba1 3.419(6) 2_647
B3 O9 1.357(8) 1_565
B3 O4 1.370(7) .
B3 O6 1.380(7) .
B3 Ba3 3.308(6) 2_656
B3 Ba2 3.347(6) 1_665
B4 O10 1.455(6) .
B4 O7 1.475(7) 2_656
B4 O5 1.478(6) 1_655
B4 O4 1.523(6) 2_646
B4 Ba3 3.421(6) 2_656
B4 Ba1 3.448(6) 2_646
B5 O1 1.442(8) .
B5 O5 1.443(7) 2_546
B5 O2 1.507(7) 2_547
B5 O6 1.514(6) 1_445
B5 Ba2 3.453(6) 2_547
B6 O3 1.434(7) .
B6 O1 1.444(7) .
B6 O11 1.518(7) 2_647
B6 O8 1.529(7) .
B6 Ba2 3.453(6) 1_655
F1 Ba2 2.560(5) 2_547
F1 Ba1 2.579(4) 2_647
F2 Ba3 2.545(5) 2_556
O2 B2 1.373(6) 1_455
O2 B5 1.507(7) 2_557
O2 Ba1 2.964(4) 2_547
O3 Ba2 3.101(3) 1_655
O4 B4 1.523(6) 2_656
O4 Ba3 3.324(3) 2_656
O5 B5 1.443(7) 2_556
O5 B4 1.478(6) 1_455
O5 Ba3 3.119(4) 2_556
O5 Ba1 3.316(4) 2_546
O6 B5 1.514(6) 1_665
O6 Ba2 2.957(4) 2_657
O6 Ba3 3.145(4) 2_656
O7 B4 1.475(7) 2_646
O7 Ba1 2.806(3) 2_646
O9 B3 1.357(8) 1_545
O9 Ba3 2.728(4) 1_655
O9 Ba2 2.768(4) 1_655
O10 Ba3 3.139(3) 1_655
O11 B6 1.518(7) 2_657
O11 Ba2 2.898(4) 2_557
